data_7042702
loop_
_publ_author_name
'Luo, Xuan'
'Zhang, Xiao'
'Duan, Yuanling'
'Wang, Xiaolin'
'Zhao, Jiaming'

_publ_section_title
;
 A novel luminescent Pb(II) - organic framework exhibiting rapid and
 selective detection of trace amount of NACs and Fe3+ with excellent
 recyclability
;
_journal_name_full 'Dalton Trans.'
_journal_paper_doi 10.1039/C7DT00715A
_journal_year 2017
_chemical_formula_moiety '0.25(C28 H16 N16 O12 Pb12)'
_chemical_formula_sum 'C7 H4 N4 O3 Pb3'
_chemical_formula_weight 813.71
_chemical_name_systematic
;
 ?
;
_space_group_crystal_system orthorhombic
_space_group_IT_number 63
_space_group_name_Hall '-C 2c 2'
_space_group_name_H-M_alt 'C m c m'
_symmetry_space_group_name_Hall '-C 2c 2'
_symmetry_space_group_name_H-M 'C m c m'
_atom_sites_solution_hydrogens geom
_atom_sites_solution_primary direct
_audit_creation_date 2016-09-09
_audit_creation_method
;
Olex2 1.2
(compiled 2016.08.25 svn.r3337 for OlexSys, GUI svn.r5221)
;
_audit_update_record
;
2016-12-05 deposited with the CCDC.
2017-04-12 downloaded from the CCDC.
;
_cell_angle_alpha 90
_cell_angle_beta 90
_cell_angle_gamma 90
_cell_formula_units_Z 4
_cell_length_a 9.2288(3)
_cell_length_b 21.6436(6)
_cell_length_c 5.79719(18)
_cell_measurement_reflns_used 1023
_cell_measurement_temperature 293(2)
_cell_measurement_theta_max 28.6840
_cell_measurement_theta_min 3.9710
_cell_volume 1157.96(6)
_computing_cell_refinement 'CrysAlisPro 1.171.38.41 (Rigaku OD, 2015)'
_computing_data_collection 'CrysAlisPro 1.171.38.41 (Rigaku OD, 2015)'
_computing_data_reduction 'CrysAlisPro 1.171.38.41 (Rigaku OD, 2015)'
_computing_molecular_graphics 'Olex2 (Dolomanov et al., 2009)'
_computing_publication_material 'Olex2 (Dolomanov et al., 2009)'
_computing_structure_refinement 'ShelXL (Sheldrick, 2015)'
_computing_structure_solution 'ShelXS (Sheldrick, 2008)'
_diffrn_ambient_temperature 293(2)
_diffrn_detector 'CCD plate'
_diffrn_detector_area_resol_mean 15.9737
_diffrn_detector_type Eos
_diffrn_measured_fraction_theta_full 0.995
_diffrn_measured_fraction_theta_max 0.995
_diffrn_measurement_details
;
List of Runs (angles in degrees, time in seconds):

  # Type    Start    End  Width  t~exp~   \w     \q     \k     \f   Frames
#--------------------------------------------------------------------------
  1  \w    -27.00  87.00   1.00    8.79    --   18.81  19.00  90.00  114
  2  \w    -72.00 -46.00   1.00    8.79    --  -19.74 130.00 -69.00   26
;
_diffrn_measurement_device 'four-circle diffractometer'
_diffrn_measurement_device_type 'SuperNova, Dual, Cu at zero, Eos'
_diffrn_measurement_method '\w scans'
_diffrn_orient_matrix_type 'CrysAlisPro convention (1999,Acta A55,543-557)'
_diffrn_orient_matrix_UB_11 0.0212645000
_diffrn_orient_matrix_UB_12 0.0297060000
_diffrn_orient_matrix_UB_13 -0.0392058000
_diffrn_orient_matrix_UB_21 0.0737762000
_diffrn_orient_matrix_UB_22 -0.0081297000
_diffrn_orient_matrix_UB_23 0.0155569000
_diffrn_orient_matrix_UB_31 0.0027760000
_diffrn_orient_matrix_UB_32 -0.0112022000
_diffrn_orient_matrix_UB_33 -0.1148967000
_diffrn_radiation_monochromator mirror
_diffrn_radiation_probe x-ray
_diffrn_radiation_type MoK\a
_diffrn_radiation_wavelength 0.71073
_diffrn_reflns_av_R_equivalents 0.0191
_diffrn_reflns_av_unetI/netI 0.0258
_diffrn_reflns_Laue_measured_fraction_full 0.995
_diffrn_reflns_Laue_measured_fraction_max 0.995
_diffrn_reflns_limit_h_max 7
_diffrn_reflns_limit_h_min -11
_diffrn_reflns_limit_k_max 10
_diffrn_reflns_limit_k_min -26
_diffrn_reflns_limit_l_max 6
_diffrn_reflns_limit_l_min -6
_diffrn_reflns_number 1335
_diffrn_reflns_point_group_measured_fraction_full 0.995
_diffrn_reflns_point_group_measured_fraction_max 0.995
_diffrn_reflns_theta_full 25.340
_diffrn_reflns_theta_max 25.340
_diffrn_reflns_theta_min 3.585
_diffrn_source 'micro-focus sealed X-ray tube'
_diffrn_source_type 'SuperNova (Mo) X-ray Source'
_exptl_absorpt_coefficient_mu 43.511
_exptl_absorpt_correction_T_max 1.00000
_exptl_absorpt_correction_T_min 0.21018
_exptl_absorpt_correction_type multi-scan
_exptl_absorpt_process_details
;
CrysAlisPro 1.171.38.41 (Rigaku Oxford Diffraction, 2015)
Empirical absorption correction using spherical harmonics,
 implemented in SCALE3 ABSPACK scaling algorithm.
;
_exptl_crystal_colour colourless
_exptl_crystal_colour_primary colourless
_exptl_crystal_density_diffrn 4.668
_exptl_crystal_density_method 'not measured'
_exptl_crystal_description plate
_exptl_crystal_F_000 1376
_refine_diff_density_max 2.353
_refine_diff_density_min -1.260
_refine_diff_density_rms 0.319
_refine_ls_extinction_coef 0.00133(9)
_refine_ls_extinction_expression Fc^*^=kFc[1+0.001xFc^2^\l^3^/sin(2\q)]^-1/4^
_refine_ls_extinction_method 'SHELXL-2014/7 (Sheldrick 2014'
_refine_ls_goodness_of_fit_ref 1.077
_refine_ls_hydrogen_treatment constr
_refine_ls_matrix_type full
_refine_ls_number_parameters 63
_refine_ls_number_reflns 620
_refine_ls_number_restraints 0
_refine_ls_restrained_S_all 1.077
_refine_ls_R_factor_all 0.0275
_refine_ls_R_factor_gt 0.0239
_refine_ls_shift/su_max 0.001
_refine_ls_shift/su_mean 0.000
_refine_ls_structure_factor_coef Fsqd
_refine_ls_weighting_details 'w=1/[\s^2^(Fo^2^)+(0.0354P)^2^] where P=(Fo^2^+2Fc^2^)/3'
_refine_ls_weighting_scheme calc
_refine_ls_wR_factor_gt 0.0578
_refine_ls_wR_factor_ref 0.0600
_reflns_Friedel_coverage 0.000
_reflns_number_gt 553
_reflns_number_total 620
_reflns_threshold_expression 'I > 2\s(I)'
_cod_data_source_file c7dt00715a2.cif
_cod_data_source_block 160616-27-2
_cod_database_code 7042702
_chemical_oxdiff_formula 'C cH N O Pb'
_shelx_space_group_comment
;
The symmetry employed for this shelxl refinement is uniquely defined
by the following loop, which should always be used as a source of
symmetry information in preference to the above space-group names.
They are only intended as comments.
;
_reflns_odcompleteness_completeness 99.72
_reflns_odcompleteness_iscentric 1
_reflns_odcompleteness_theta 26.32
_olex2_refinement_description
;
1. Fixed Uiso
 At 1.2 times of:
  All C(H) groups
2. Others
 Fixed Sof: C2(0.5) H2(0.5) C3(0.5) H3(0.5)
3.a Aromatic/amide H refined with riding coordinates:
 C2(H2), C3(H3)
;
_shelx_shelxl_version_number 2014/7
_olex2_submission_special_instructions 'No special instructions were received'
_oxdiff_exptl_absorpt_empirical_details
;
Empirical correction (ABSPACK) includes:
- Absorption correction using spherical harmonics
- Frame scaling
;
_oxdiff_exptl_absorpt_empirical_full_max 3.486
_oxdiff_exptl_absorpt_empirical_full_min 0.559

loop_
_space_group_symop_operation_xyz
'x, y, z'
'-x, -y, z+1/2'
'-x, y, -z+1/2'
'x, -y, -z'
'x+1/2, y+1/2, z'
'-x+1/2, -y+1/2, z+1/2'
'-x+1/2, y+1/2, -z+1/2'
'x+1/2, -y+1/2, -z'
'-x, -y, -z'
'x, y, -z-1/2'
'x, -y, z-1/2'
'-x, y, z'
'-x+1/2, -y+1/2, -z'
'x+1/2, y+1/2, -z-1/2'
'x+1/2, -y+1/2, z-1/2'
'-x+1/2, y+1/2, z'

loop_
_atom_site_label
_atom_site_type_symbol
_atom_site_fract_x
_atom_site_fract_y
_atom_site_fract_z
_atom_site_U_iso_or_equiv
_atom_site_adp_type
_atom_site_occupancy
_atom_site_site_symmetry_order
_atom_site_calc_flag
_atom_site_refinement_flags_posn
_atom_site_refinement_flags_adp
_atom_site_refinement_flags_occupancy
_atom_site_disorder_assembly
_atom_site_disorder_group
Pb1 Pb 0.5000 0.56043(2) 0.7500 0.0173(2) Uani 1 4 d S T P . .
Pb2 Pb 0.75907(4) 0.43868(2) 0.7500 0.0193(2) Uani 1 2 d S T P . .
O1 O 1.0000 0.8906(5) 0.7500 0.029(2) Uani 1 4 d S T P A .
O2 O 0.6481(6) 0.5000 1.0000 0.0185(15) Uani 1 2 d S T P . .
N1 N 0.9311(10) 0.5393(4) 0.7500 0.025(2) Uani 1 2 d S T P . .
N2 N 0.8791(9) 0.5970(4) 0.7500 0.034(2) Uani 1 2 d S T P . .
C1 C 1.0000 0.8303(7) 0.7500 0.024(3) Uani 1 4 d S T P . .
C2 C 0.9038(15) 0.7966(7) 0.883(2) 0.031(4) Uani 0.5 1 d . . . A -1
H2 H 0.8378 0.8176 0.9753 0.037 Uiso 0.5 1 calc R . . A -1
C3 C 0.9020(14) 0.7311(7) 0.884(3) 0.030(4) Uani 0.5 1 d . . . A -1
H3 H 0.8351 0.7098 0.9735 0.036 Uiso 0.5 1 calc R . . A -1
C4 C 1.0000 0.6992(7) 0.7500 0.025(3) Uani 1 4 d S T P . .
C5 C 1.0000 0.6314(7) 0.7500 0.023(3) Uani 1 4 d S T P A .

loop_
_atom_site_aniso_label
_atom_site_aniso_U_11
_atom_site_aniso_U_22
_atom_site_aniso_U_33
_atom_site_aniso_U_23
_atom_site_aniso_U_13
_atom_site_aniso_U_12
Pb1 0.0188(3) 0.0124(3) 0.0208(3) 0.000 0.000 0.000
Pb2 0.0201(3) 0.0155(3) 0.0223(3) 0.000 0.000 0.00434(15)
O1 0.033(6) 0.016(5) 0.037(5) 0.000 0.000 0.000
O2 0.015(3) 0.021(4) 0.019(3) 0.000(3) 0.000 0.000
N1 0.026(5) 0.018(4) 0.032(5) 0.000 0.000 0.008(4)
N2 0.022(5) 0.024(5) 0.057(6) 0.000 0.000 -0.001(4)
C1 0.048(10) 0.011(7) 0.014(6) 0.000 0.000 0.000
C2 0.030(8) 0.020(8) 0.043(8) -0.004(8) 0.021(7) 0.005(7)
C3 0.024(7) 0.020(8) 0.047(9) -0.002(8) 0.010(7) -0.006(7)
C4 0.031(8) 0.014(7) 0.031(7) 0.000 0.000 0.000
C5 0.025(8) 0.016(7) 0.027(7) 0.000 0.000 0.000

loop_
_atom_type_symbol
_atom_type_description
_atom_type_scat_dispersion_real
_atom_type_scat_dispersion_imag
_atom_type_scat_source
C C 0.0033 0.0016 'International Tables Vol C Tables 4.2.6.8 and 6.1.1.4'
H H 0.0000 0.0000 'International Tables Vol C Tables 4.2.6.8 and 6.1.1.4'
N N 0.0061 0.0033 'International Tables Vol C Tables 4.2.6.8 and 6.1.1.4'
O O 0.0106 0.0060 'International Tables Vol C Tables 4.2.6.8 and 6.1.1.4'
Pb Pb -3.3944 10.1111 'International Tables Vol C Tables 4.2.6.8 and 6.1.1.4'

loop_
_geom_angle_atom_site_label_1
_geom_angle_atom_site_label_2
_geom_angle_atom_site_label_3
_geom_angle
_geom_angle_site_symmetry_1
_geom_angle_site_symmetry_3
Pb2 Pb1 Pb2 84.440(17) 3_656 .
O2 Pb1 Pb2 37.64(5) . .
O2 Pb1 Pb2 88.79(9) 10_557 3_656
O2 Pb1 Pb2 88.79(9) 9_667 .
O2 Pb1 Pb2 37.64(5) 2_664 3_656
O2 Pb1 Pb2 88.79(9) . 3_656
O2 Pb1 Pb2 37.64(5) 9_667 3_656
O2 Pb1 Pb2 88.79(9) 2_664 .
O2 Pb1 Pb2 37.64(5) 10_557 .
O2 Pb1 O2 113.43(10) 2_664 .
O2 Pb1 O2 70.0(2) 2_664 10_557
O2 Pb1 O2 74.91(12) 10_557 .
O2 Pb1 O2 74.91(12) 2_664 9_667
O2 Pb1 O2 113.42(10) 10_557 9_667
O2 Pb1 O2 70.0(2) 9_667 .
O1 Pb2 Pb1 71.3(2) 5_445 .
O1 Pb2 N1 149.6(3) 5_445 .
O2 Pb2 Pb1 41.05(7) 10_557 .
O2 Pb2 Pb1 41.05(7) . .
O2 Pb2 O1 79.3(2) 10_557 5_445
O2 Pb2 O1 79.3(2) . 5_445
O2 Pb2 O2 81.69(11) . 10_557
O2 Pb2 N1 77.78(17) . .
O2 Pb2 N1 77.78(17) 10_557 .
N1 Pb2 Pb1 78.32(18) . .
Pb2 O1 Pb2 133.0(4) 5 7_656
C1 O1 Pb2 113.5(2) . 5
C1 O1 Pb2 113.5(2) . 7_656
Pb1 O2 Pb1 110.0(2) . 9_667
Pb2 O2 Pb1 101.30(2) 11_566 9_667
Pb2 O2 Pb1 109.52(3) . 9_667
Pb2 O2 Pb1 109.52(3) 11_566 .
Pb2 O2 Pb1 101.30(2) . .
Pb2 O2 Pb2 124.9(3) 11_566 .
N1 N1 Pb2 126.09(18) 3_756 .
N1 N1 N2 111.1(6) 3_756 .
N2 N1 Pb2 122.9(7) . .
N1 N2 C5 102.7(9) . .
O1 C1 C2 121.9(8) . .
C1 C2 H2 118.8 . .
C1 C2 C3 122.5(13) . .
C3 C2 H2 118.8 . .
C2 C3 H3 120.3 . .
C4 C3 C2 119.5(13) . .
C4 C3 H3 120.3 . .
C3 C4 C5 120.1(8) . .
N2 C5 N2 112.6(13) . 3_756
N2 C5 C4 123.7(7) . .
N2 C5 C4 123.7(7) 3_756 .

loop_
_geom_bond_atom_site_label_1
_geom_bond_atom_site_label_2
_geom_bond_distance
_geom_bond_site_symmetry_2
Pb1 Pb2 3.5580(5) 3_656
Pb1 Pb2 3.5580(5) .
Pb1 O2 2.383(3) 9_667
Pb1 O2 2.383(3) 10_557
Pb1 O2 2.383(3) .
Pb1 O2 2.383(3) 2_664
Pb2 O1 2.607(4) 5_445
Pb2 O2 2.216(3) 10_557
Pb2 O2 2.216(3) .
Pb2 N1 2.695(11) .
O1 Pb2 2.607(4) 5
O1 Pb2 2.607(4) 7_656
O1 C1 1.305(17) .
O2 Pb1 2.383(3) 9_667
O2 Pb2 2.216(3) 11_566
N1 N1 1.271(19) 3_756
N1 N2 1.337(13) .
N2 C5 1.341(12) .
C1 C2 1.384(16) .
C2 H2 0.9300 .
C2 C3 1.42(2) .
C3 H3 0.9300 .
C3 C4 1.376(16) .
C4 C5 1.47(2) .
C5 N2 1.342(12) 3_756

loop_
_geom_torsion_atom_site_label_1
_geom_torsion_atom_site_label_2
_geom_torsion_atom_site_label_3
_geom_torsion_atom_site_label_4
_geom_torsion
_geom_torsion_site_symmetry_1
_geom_torsion_site_symmetry_4
Pb2 O1 C1 C2 139.1(7) 5 .
Pb2 O1 C1 C2 -40.9(7) 7_656 .
Pb2 N1 N2 C5 180.0 . .
O1 C1 C2 C3 179.6(11) . .
N1 N1 N2 C5 0.0 3_756 .
N1 N2 C5 N2 0.0 . 3_756
N1 N2 C5 C4 180.0 . .
C1 C2 C3 C4 1(2) . .
C2 C3 C4 C5 179.6(11) . .
C3 C4 C5 N2 40.6(7) . .
C3 C4 C5 N2 -139.4(7) . 3_756
